data_4076800
loop_
_publ_author_name
'Dash, Aswini K.'
'Razavi, Abbas'
'Mortreux, Andr\'e'
'Lehmann, Christian W.'
'Carpentier, Jean-Fran\,cois'

_publ_section_title
;
 Amine Elimination Reactions between Homoleptic Silylamide Lanthanide
 Complexes and an Isopropylidene-Bridged Cyclopentadiene&#x2212;Fluorene
 System
;
_journal_issue 15
_journal_name_full Organometallics
_journal_page_first 3238
_journal_paper_doi 10.1021/om0200398
_journal_volume 21
_journal_year 2002
_chemical_compound_source 'see paper'
_chemical_formula_sum 'C46 H46 La O'
_chemical_formula_weight 753.74
_chemical_name_systematic
; 
 ? 
;
_space_group_IT_number 14
_symmetry_cell_setting monoclinic
_symmetry_Int_Tables_number 14
_symmetry_space_group_name_Hall '-P 2yn'
_symmetry_space_group_name_H-M 'P 1 21/n 1'
_atom_sites_solution_hydrogens geom
_atom_sites_solution_primary direct
_atom_sites_solution_secondary difmap
_cell_angle_alpha 90.00
_cell_angle_beta 90.014(4)
_cell_angle_gamma 90.00
_cell_formula_units_Z 4
_cell_length_a 9.7148(11)
_cell_length_b 20.524(2)
_cell_length_c 17.1837(19)
_cell_measurement_reflns_used 3167
_cell_measurement_temperature 100
_cell_measurement_theta_max 23.25
_cell_measurement_theta_min 1.55
_cell_volume 3426.2(6)
_computing_cell_refinement 'SMART software (Siemens, 1995)'
_computing_data_collection 'SMART software (Siemens, 1995)'
_computing_data_reduction 'SAINT software (Siemens, 1995)'
_computing_molecular_graphics 'ORTEP (Johnson, 1976)'
_computing_structure_refinement 'SHELXL-97 (Sheldrick, 1997)'
_computing_structure_solution 'SHELXS-97 (Sheldrick, 1990)'
_diffrn_ambient_temperature 100
_diffrn_measured_fraction_theta_full 1.000
_diffrn_measured_fraction_theta_max 0.999
_diffrn_measurement_device_type 'Siemens SMART'
_diffrn_measurement_method 'CCD \w-scan'
_diffrn_radiation_monochromator graphite
_diffrn_radiation_source 'fine-focus sealed tube'
_diffrn_radiation_type MoK\a
_diffrn_radiation_wavelength 0.71073
_diffrn_reflns_av_R_equivalents 0.1721
_diffrn_reflns_av_sigmaI/netI 0.1231
_diffrn_reflns_limit_h_max 10
_diffrn_reflns_limit_h_min -7
_diffrn_reflns_limit_k_max 22
_diffrn_reflns_limit_k_min -22
_diffrn_reflns_limit_l_max 19
_diffrn_reflns_limit_l_min -18
_diffrn_reflns_number 22989
_diffrn_reflns_theta_full 22.50
_diffrn_reflns_theta_max 23.25
_diffrn_reflns_theta_min 1.55
_diffrn_standards_decay_% 0.00
_diffrn_standards_number 0
_exptl_absorpt_coefficient_mu 1.283
_exptl_absorpt_correction_T_max 0.896
_exptl_absorpt_correction_T_min 0.819
_exptl_absorpt_correction_type empirical
_exptl_absorpt_process_details 'SADABS, Siemens (1995)'
_exptl_crystal_colour orange
_exptl_crystal_density_diffrn 1.461
_exptl_crystal_density_meas ?
_exptl_crystal_density_method none
_exptl_crystal_description block
_exptl_crystal_F_000 1548
_exptl_crystal_size_max 0.29
_exptl_crystal_size_mid 0.15
_exptl_crystal_size_min 0.12
_refine_diff_density_max 2.893
_refine_diff_density_min -3.082
_refine_diff_density_rms 0.263
_refine_ls_extinction_method none
_refine_ls_goodness_of_fit_ref 1.026
_refine_ls_hydrogen_treatment constr
_refine_ls_matrix_type full
_refine_ls_number_parameters 202
_refine_ls_number_reflns 4905
_refine_ls_number_restraints 0
_refine_ls_restrained_S_all 1.026
_refine_ls_R_factor_all 0.1373
_refine_ls_R_factor_gt 0.0879
_refine_ls_shift/su_max 0.002
_refine_ls_shift/su_mean 0.000
_refine_ls_structure_factor_coef Fsqd
_refine_ls_weighting_details 'calc w=1/[\s^2^(Fo^2^)+(0.1570P)^2^+0.0000P] where P=(Fo^2^+2Fc^2^)/3'
_refine_ls_weighting_scheme calc
_refine_ls_wR_factor_gt 0.2155
_refine_ls_wR_factor_ref 0.2461
_reflns_number_gt 3178
_reflns_number_total 4905
_reflns_threshold_expression I>2\s(I)
_cod_data_source_file om0200398.cif
_cod_data_source_block 3786_La_complex_12.THF
_cod_depositor_comments
;
The following automatic conversions were performed:

'_exptl_crystal_density_meas' value 'none' was changed to '?' - the
value is perceived as not measured.

Automatic conversion script
Id: cif_fix_values 3008 2015-01-20 13:52:24Z robertas 
;
_cod_original_cell_volume 3426.1(7)
_cod_database_code 4076800

loop_
_symmetry_equiv_pos_as_xyz
'x, y, z'
'-x+1/2, y+1/2, -z+1/2'
'-x, -y, -z'
'x-1/2, -y-1/2, z-1/2'

loop_
_atom_site_label
_atom_site_type_symbol
_atom_site_fract_x
_atom_site_fract_y
_atom_site_fract_z
_atom_site_U_iso_or_equiv
_atom_site_adp_type
_atom_site_occupancy
_atom_site_symmetry_multiplicity
_atom_site_calc_flag
_atom_site_refinement_flags
La1 La 0.02445(7) 0.77983(3) 0.48986(4) 0.0178(3) Uani 1 1 d .
C1 C 0.3393(13) 1.0044(5) 0.6019(8) 0.022(3) Uiso 1 1 d .
H1 H 0.3023 0.9903 0.5549 0.027 Uiso 1 1 calc R
C2 C 0.4731(13) 1.0288(6) 0.6048(8) 0.029(3) Uiso 1 1 d .
H2 H 0.5254 1.0309 0.5595 0.035 Uiso 1 1 calc R
C3 C 0.5287(13) 1.0499(6) 0.6747(7) 0.026(3) Uiso 1 1 d .
H3 H 0.6197 1.0641 0.6762 0.031 Uiso 1 1 calc R
C4B C 0.2111(12) 1.0240(6) 0.7993(7) 0.022(3) Uiso 1 1 d .
C4 C 0.4514(12) 1.0504(6) 0.7423(7) 0.022(3) Uiso 1 1 d .
H4 H 0.4871 1.0665 0.7888 0.026 Uiso 1 1 calc R
C4A C 0.3165(12) 1.0257(6) 0.7380(7) 0.020(3) Uiso 1 1 d .
C5 C 0.2123(13) 1.0490(6) 0.8730(8) 0.027(3) Uiso 1 1 d .
H5 H 0.2917 1.0673 0.8938 0.032 Uiso 1 1 calc R
C6 C 0.0936(14) 1.0463(7) 0.9149(9) 0.037(4) Uiso 1 1 d .
H6 H 0.0927 1.0618 0.9657 0.044 Uiso 1 1 calc R
C7 C -0.0264(16) 1.0208(7) 0.8829(9) 0.045(4) Uiso 1 1 d .
H7 H -0.1066 1.0204 0.9125 0.054 Uiso 1 1 calc R
C8A C 0.0933(13) 0.9964(5) 0.7647(8) 0.022(3) Uiso 1 1 d .
C8 C -0.0290(14) 0.9957(6) 0.8079(8) 0.030(3) Uiso 1 1 d .
H8 H -0.1098 0.9790 0.7869 0.036 Uiso 1 1 calc R
C9A C 0.2622(12) 1.0013(5) 0.6690(7) 0.014(3) Uiso 1 1 d .
C9 C 0.1214(12) 0.9749(6) 0.6823(7) 0.022(3) Uiso 1 1 d .
H9 H 0.0572 0.9976 0.6476 0.026 Uiso 1 1 calc R
C10 C 0.1103(12) 0.9000(5) 0.6666(7) 0.019(3) Uiso 1 1 d .
C11 C 0.1314(11) 0.8902(5) 0.5811(7) 0.016(3) Uiso 1 1 d .
C12 C 0.0534(12) 0.9185(5) 0.5209(7) 0.018(3) Uiso 1 1 d .
H12 H -0.0272 0.9423 0.5277 0.022 Uiso 1 1 calc R
C13 C 0.1170(12) 0.9051(5) 0.4476(7) 0.021(3) Uiso 1 1 d .
H13 H 0.0867 0.9189 0.3990 0.026 Uiso 1 1 calc R
C14 C 0.2339(12) 0.8672(5) 0.4630(7) 0.022(3) Uiso 1 1 d .
H14 H 0.2948 0.8505 0.4263 0.026 Uiso 1 1 calc R
C15 C 0.2422(13) 0.8589(6) 0.5445(7) 0.024(3) Uiso 1 1 d .
H15 H 0.3112 0.8360 0.5702 0.029 Uiso 1 1 calc R
C16 C 0.2183(13) 0.8651(6) 0.7145(8) 0.028(3) Uiso 1 1 d .
H16A H 0.2049 0.8189 0.7104 0.041 Uiso 1 1 calc R
H16B H 0.2104 0.8781 0.7680 0.041 Uiso 1 1 calc R
H16C H 0.3083 0.8762 0.6955 0.041 Uiso 1 1 calc R
C17 C -0.0296(13) 0.8744(6) 0.6929(8) 0.028(3) Uiso 1 1 d .
H17A H -0.1013 0.8984 0.6673 0.043 Uiso 1 1 calc R
H17B H -0.0383 0.8795 0.7482 0.043 Uiso 1 1 calc R
H17C H -0.0373 0.8291 0.6796 0.043 Uiso 1 1 calc R
O21 O -0.2071(9) 0.8038(4) 0.5467(5) 0.029(2) Uiso 1 1 d .
C22 C -0.2890(14) 0.8630(6) 0.5368(9) 0.037(4) Uiso 1 1 d .
H22A H -0.3315 0.8644 0.4857 0.045 Uiso 1 1 calc R
H22B H -0.2334 0.9017 0.5441 0.045 Uiso 1 1 calc R
C23 C -0.395(2) 0.8564(9) 0.5997(12) 0.076(6) Uiso 1 1 d .
H23A H -0.3629 0.8778 0.6466 0.091 Uiso 1 1 calc R
H23B H -0.4799 0.8775 0.5835 0.091 Uiso 1 1 calc R
C24 C -0.4202(17) 0.7907(7) 0.6151(10) 0.049(4) Uiso 1 1 d .
H24A H -0.4922 0.7735 0.5818 0.059 Uiso 1 1 calc R
H24B H -0.4453 0.7838 0.6691 0.059 Uiso 1 1 calc R
C25 C -0.2835(13) 0.7607(6) 0.5967(8) 0.028(3) Uiso 1 1 d .
H25A H -0.2326 0.7532 0.6444 0.034 Uiso 1 1 calc R
H25B H -0.2969 0.7191 0.5711 0.034 Uiso 1 1 calc R
C1' C -0.2694(13) 0.6821(6) 0.4132(8) 0.029(3) Uiso 1 1 d .
H1' H -0.2692 0.6428 0.4401 0.034 Uiso 1 1 calc R
C2' C -0.3869(16) 0.7168(7) 0.4042(9) 0.043(4) Uiso 1 1 d .
H2' H -0.4675 0.6991 0.4244 0.051 Uiso 1 1 calc R
C3' C -0.3960(16) 0.7758(7) 0.3678(9) 0.043(4) Uiso 1 1 d .
H3' H -0.4804 0.7969 0.3634 0.052 Uiso 1 1 calc R
C4A' C -0.1528(13) 0.7696(5) 0.3439(7) 0.022(3) Uiso 1 1 d .
C4B' C -0.0230(13) 0.7864(6) 0.3163(7) 0.023(3) Uiso 1 1 d .
C4' C -0.2779(14) 0.8039(7) 0.3375(8) 0.031(3) Uiso 1 1 d .
H4' H -0.2811 0.8444 0.3135 0.038 Uiso 1 1 calc R
C5' C 0.0240(14) 0.8407(7) 0.2738(8) 0.037(3) Uiso 1 1 d .
H5' H -0.0371 0.8734 0.2593 0.044 Uiso 1 1 calc R
C6' C 0.1587(15) 0.8452(7) 0.2541(9) 0.041(4) Uiso 1 1 d .
H6' H 0.1889 0.8799 0.2238 0.049 Uiso 1 1 calc R
C7' C 0.2509(17) 0.7990(7) 0.2785(9) 0.044(4) Uiso 1 1 d .
H7' H 0.3438 0.8046 0.2675 0.052 Uiso 1 1 calc R
C8A' C 0.0697(13) 0.7345(5) 0.3355(7) 0.022(3) Uiso 1 1 d .
C8' C 0.2099(14) 0.7448(7) 0.3185(8) 0.034(3) Uiso 1 1 d .
H8' H 0.2751 0.7144 0.3346 0.041 Uiso 1 1 calc R
C9A' C -0.1443(13) 0.7081(5) 0.3798(7) 0.022(3) Uiso 1 1 d .
C9' C -0.0052(13) 0.6855(6) 0.3768(8) 0.025(3) Uiso 1 1 d .
H9' H -0.0223 0.6605 0.3292 0.030 Uiso 1 1 calc R
C10' C 0.0532(13) 0.6268(6) 0.4181(8) 0.028(3) Uiso 1 1 d .
C11' C 0.0899(12) 0.6501(5) 0.4965(7) 0.018(3) Uiso 1 1 d .
C12' C 0.2095(13) 0.6818(6) 0.5194(8) 0.025(3) Uiso 1 1 d .
H12' H 0.2888 0.6855 0.4895 0.030 Uiso 1 1 calc R
C13' C 0.1927(13) 0.7075(5) 0.5949(8) 0.023(3) Uiso 1 1 d .
H13' H 0.2581 0.7306 0.6232 0.028 Uiso 1 1 calc R
C14' C 0.0598(13) 0.6918(6) 0.6192(8) 0.023(3) Uiso 1 1 d .
H14' H 0.0205 0.7026 0.6668 0.027 Uiso 1 1 calc R
C15' C -0.0047(13) 0.6565(6) 0.5585(7) 0.025(3) Uiso 1 1 d .
H15' H -0.0940 0.6403 0.5594 0.030 Uiso 1 1 calc R
C16' C 0.1773(15) 0.5977(7) 0.3766(9) 0.044(4) Uiso 1 1 d .
H16D H 0.2526 0.6279 0.3786 0.065 Uiso 1 1 calc R
H16E H 0.1540 0.5890 0.3233 0.065 Uiso 1 1 calc R
H16F H 0.2034 0.5578 0.4017 0.065 Uiso 1 1 calc R
C17' C -0.0464(16) 0.5684(7) 0.4195(9) 0.051(4) Uiso 1 1 d .
H17D H 0.0032 0.5297 0.4332 0.076 Uiso 1 1 calc R
H17E H -0.0870 0.5631 0.3689 0.076 Uiso 1 1 calc R
H17F H -0.1174 0.5762 0.4572 0.076 Uiso 1 1 calc R

loop_
_atom_site_aniso_label
_atom_site_aniso_U_11
_atom_site_aniso_U_22
_atom_site_aniso_U_33
_atom_site_aniso_U_23
_atom_site_aniso_U_13
_atom_site_aniso_U_12
La1 0.0089(4) 0.0284(5) 0.0161(5) 0.0008(4) 0.0081(3) 0.0006(3)

loop_
_atom_type_symbol
_atom_type_description
_atom_type_scat_dispersion_real
_atom_type_scat_dispersion_imag
_atom_type_scat_source
C C 0.0033 0.0016 'International Tables Vol C Tables 4.2.6.8 and 6.1.1.4'
H H 0.0000 0.0000 'International Tables Vol C Tables 4.2.6.8 and 6.1.1.4'
O O 0.0106 0.0060 'International Tables Vol C Tables 4.2.6.8 and 6.1.1.4'
La La -0.2871 2.4523 'International Tables Vol C Tables 4.2.6.8 and 6.1.1.4'

loop_
_geom_angle_atom_site_label_1
_geom_angle_atom_site_label_2
_geom_angle_atom_site_label_3
_geom_angle
O21 La1 C11' 112.6(3)
O21 La1 C12' 131.4(3)
C11' La1 C12' 29.3(3)
O21 La1 C14 127.0(3)
C11' La1 C14 117.9(4)
C12' La1 C14 91.4(4)
O21 La1 C9' 108.6(3)
C11' La1 C9' 51.0(3)
C12' La1 C9' 71.6(4)
C14 La1 C9' 114.6(4)
O21 La1 C15' 85.6(3)
C11' La1 C15' 29.5(4)
C12' La1 C15' 47.7(4)
C14 La1 C15' 137.1(3)
C9' La1 C15' 69.7(4)
O21 La1 C13 102.0(3)
C11' La1 C13 145.4(4)
C12' La1 C13 120.5(4)
C14 La1 C13 29.1(3)
C9' La1 C13 119.5(4)
C15' La1 C13 164.3(4)
O21 La1 C15 115.5(3)
C11' La1 C15 111.7(3)
C12' La1 C15 82.5(4)
C14 La1 C15 29.3(4)
C9' La1 C15 135.6(4)
C15' La1 C15 117.0(3)
C13 La1 C15 47.4(4)
O21 La1 C8A' 124.6(3)
C11' La1 C8A' 71.7(3)
C12' La1 C8A' 80.3(4)
C14 La1 C8A' 86.7(4)
C9' La1 C8A' 29.5(3)
C15' La1 C8A' 96.5(3)
C13 La1 C8A' 90.5(3)
C15 La1 C8A' 112.4(4)
O21 La1 C13' 111.8(3)
C11' La1 C13' 48.3(3)
C12' La1 C13' 29.1(4)
C14 La1 C13' 91.2(3)
C9' La1 C13' 98.0(3)
C15' La1 C13' 47.3(3)
C13 La1 C13' 117.1(3)
C15 La1 C13' 70.1(4)
C8A' La1 C13' 109.4(4)
O21 La1 C14' 86.0(3)
C11' La1 C14' 48.1(4)
C12' La1 C14' 47.2(4)
C14 La1 C14' 116.7(3)
C9' La1 C14' 96.6(4)
C15' La1 C14' 28.8(3)
C13 La1 C14' 137.0(3)
C15 La1 C14' 90.8(3)
C8A' La1 C14' 119.7(3)
C13' La1 C14' 28.1(4)
O21 La1 C9A' 81.2(3)
C11' La1 C9A' 70.4(3)
C12' La1 C9A' 96.8(3)
C14 La1 C9A' 129.7(4)
C9' La1 C9A' 29.1(3)
C15' La1 C9A' 76.1(3)
C13 La1 C9A' 118.3(3)
C15 La1 C9A' 158.4(4)
C8A' La1 C9A' 46.7(4)
C13' La1 C9A' 118.1(3)
C14' La1 C9A' 104.6(3)
C9A C1 C2 119.7(12)
C9A C1 H1 120.2
C2 C1 H1 120.2
C3 C2 C1 120.4(13)
C3 C2 H2 119.8
C1 C2 H2 119.8
C4 C3 C2 121.2(12)
C4 C3 H3 119.4
C2 C3 H3 119.4
C5 C4B C8A 123.3(12)
C5 C4B C4A 130.5(11)
C8A C4B C4A 105.9(11)
C3 C4 C4A 117.3(11)
C3 C4 H4 121.4
C4A C4 H4 121.4
C9A C4A C4 121.9(11)
C9A C4A C4B 109.7(10)
C4 C4A C4B 128.3(11)
C6 C5 C4B 117.9(12)
C6 C5 H5 121.0
C4B C5 H5 121.0
C5 C6 C7 121.1(14)
C5 C6 H6 119.4
C7 C6 H6 119.4
C8 C7 C6 121.4(15)
C8 C7 H7 119.3
C6 C7 H7 119.3
C8 C8A C4B 118.0(12)
C8 C8A C9 130.4(11)
C4B C8A C9 111.5(11)
C7 C8 C8A 118.3(13)
C7 C8 H8 120.9
C8A C8 H8 120.9
C1 C9A C4A 119.4(11)
C1 C9A C9 130.2(11)
C4A C9A C9 110.4(11)
C9A C9 C8A 101.8(9)
C9A C9 C10 113.2(10)
C8A C9 C10 115.9(10)
C9A C9 H9 108.5
C8A C9 H9 108.5
C10 C9 H9 108.5
C11 C10 C16 112.0(10)
C11 C10 C17 111.5(10)
C16 C10 C17 107.1(10)
C11 C10 C9 107.0(10)
C16 C10 C9 108.9(10)
C17 C10 C9 110.4(10)
C15 C11 C12 105.8(11)
C15 C11 C10 127.4(10)
C12 C11 C10 126.3(10)
C15 C11 La1 71.3(7)
C12 C11 La1 74.7(6)
C10 C11 La1 125.3(7)
C11 C12 C13 109.6(10)
C11 C12 La1 77.5(6)
C13 C12 La1 72.1(6)
C11 C12 H12 125.2
C13 C12 H12 125.2
La1 C12 H12 117.1
C14 C13 C12 106.9(11)
C14 C13 La1 72.7(7)
C12 C13 La1 79.1(7)
C14 C13 H13 126.6
C12 C13 H13 126.6
La1 C13 H13 114.1
C13 C14 C15 107.5(12)
C13 C14 La1 78.2(7)
C15 C14 La1 78.3(7)
C13 C14 H14 126.3
C15 C14 H14 126.3
La1 C14 H14 110.1
C11 C15 C14 110.2(11)
C11 C15 La1 80.7(7)
C14 C15 La1 72.4(7)
C11 C15 H15 124.9
C14 C15 H15 124.9
La1 C15 H15 114.0
C10 C16 H16A 109.5
C10 C16 H16B 109.5
H16A C16 H16B 109.5
C10 C16 H16C 109.5
H16A C16 H16C 109.5
H16B C16 H16C 109.5
C10 C17 H17A 109.5
C10 C17 H17B 109.5
H17A C17 H17B 109.5
C10 C17 H17C 109.5
H17A C17 H17C 109.5
H17B C17 H17C 109.5
C25 O21 C22 107.4(10)
C25 O21 La1 125.2(7)
C22 O21 La1 127.4(8)
O21 C22 C23 102.5(12)
O21 C22 H22A 111.3
C23 C22 H22A 111.3
O21 C22 H22B 111.3
C23 C22 H22B 111.3
H22A C22 H22B 109.2
C24 C23 C22 110.0(15)
C24 C23 H23A 109.7
C22 C23 H23A 109.7
C24 C23 H23B 109.7
C22 C23 H23B 109.7
H23A C23 H23B 108.2
C23 C24 C25 101.7(15)
C23 C24 H24A 111.4
C25 C24 H24A 111.4
C23 C24 H24B 111.4
C25 C24 H24B 111.4
H24A C24 H24B 109.3
O21 C25 C24 109.3(11)
O21 C25 H25A 109.8
C24 C25 H25A 109.8
O21 C25 H25B 109.8
C24 C25 H25B 109.8
H25A C25 H25B 108.3
C2' C1' C9A' 118.0(12)
C2' C1' H1' 121.0
C9A' C1' H1' 121.0
C1' C2' C3' 124.9(16)
C1' C2' H2' 117.5
C3' C2' H2' 117.5
C2' C3' C4' 119.1(15)
C2' C3' H3' 120.4
C4' C3' H3' 120.4
C4B' C4A' C9A' 108.6(11)
C4B' C4A' C4' 129.2(11)
C9A' C4A' C4' 122.2(12)
C4B' C4A' La1 75.6(7)
C9A' C4A' La1 70.7(7)
C4' C4A' La1 121.1(9)
C4A' C4B' C5' 131.8(12)
C4A' C4B' C8A' 107.9(10)
C5' C4B' C8A' 120.2(12)
C4A' C4B' La1 77.9(7)
C5' C4B' La1 119.8(8)
C8A' C4B' La1 69.2(7)
C3' C4' C4A' 118.6(13)
C3' C4' H4' 120.7
C4A' C4' H4' 120.7
C6' C5' C4B' 119.7(13)
C6' C5' H5' 120.2
C4B' C5' H5' 120.2
C5' C6' C7' 120.6(15)
C5' C6' H6' 119.7
C7' C6' H6' 119.7
C8' C7' C6' 121.8(15)
C8' C7' H7' 119.1
C6' C7' H7' 119.1
C8' C8A' C4B' 116.7(11)
C8' C8A' C9' 134.4(12)
C4B' C8A' C9' 108.5(11)
C8' C8A' La1 107.1(8)
C4B' C8A' La1 82.8(7)
C9' C8A' La1 71.8(7)
C7' C8' C8A' 120.5(13)
C7' C8' H8' 119.8
C8A' C8' H8' 119.8
C4A' C9A' C9' 109.3(11)
C4A' C9A' C1' 117.1(11)
C9' C9A' C1' 133.6(11)
C4A' C9A' La1 82.1(7)
C9' C9A' La1 69.8(7)
C1' C9A' La1 113.7(8)
C8A' C9' C9A' 105.6(10)
C8A' C9' C10' 127.2(11)
C9A' C9' C10' 126.7(12)
C8A' C9' La1 78.6(7)
C9A' C9' La1 81.1(7)
C10' C9' La1 101.0(8)
C8A' C9' H9' 92.2
C9A' C9' H9' 92.2
C10' C9' H9' 92.2
La1 C9' H9' 166.7
C11' C10' C9' 105.2(10)
C11' C10' C16' 111.4(11)
C9' C10' C16' 113.0(12)
C11' C10' C17' 113.0(11)
C9' C10' C17' 113.1(11)
C16' C10' C17' 101.5(11)
C12' C11' C15' 106.6(11)
C12' C11' C10' 127.9(12)
C15' C11' C10' 124.2(11)
C12' C11' La1 75.6(7)
C15' C11' La1 77.9(7)
C10' C11' La1 102.8(7)
C11' C12' C13' 109.9(12)
C11' C12' La1 75.1(7)
C13' C12' La1 79.6(7)
C11' C12' H12' 125.1
C13' C12' H12' 125.1
La1 C12' H12' 112.4
C14' C13' C12' 107.2(11)
C14' C13' La1 77.2(7)
C12' C13' La1 71.3(7)
C14' C13' H13' 126.4
C12' C13' H13' 126.4
La1 C13' H13' 117.2
C13' C14' C15' 107.9(12)
C13' C14' La1 74.6(7)
C15' C14' La1 72.6(7)
C13' C14' H14' 126.1
C15' C14' H14' 126.1
La1 C14' H14' 118.6
C14' C15' C11' 108.4(11)
C14' C15' La1 78.7(7)
C11' C15' La1 72.6(7)
C14' C15' H15' 125.8
C11' C15' H15' 125.8
La1 C15' H15' 115.1
C10' C16' H16D 109.5
C10' C16' H16E 109.5
H16D C16' H16E 109.5
C10' C16' H16F 109.5
H16D C16' H16F 109.5
H16E C16' H16F 109.5
C10' C17' H17D 109.5
C10' C17' H17E 109.5
H17D C17' H17E 109.5
C10' C17' H17F 109.5
H17D C17' H17F 109.5
H17E C17' H17F 109.5

loop_
_geom_bond_atom_site_label_1
_geom_bond_atom_site_label_2
_geom_bond_distance
La1 O21 2.501(9)
La1 C11' 2.739(11)
La1 C12' 2.746(12)
La1 C14 2.750(12)
La1 C9' 2.758(13)
La1 C15' 2.807(12)
La1 C13 2.819(11)
La1 C15 2.827(12)
La1 C8A' 2.846(13)
La1 C13' 2.852(12)
La1 C14' 2.884(12)
La1 C9A' 2.904(12)
C1 C9A 1.377(18)
C1 C2 1.394(18)
C1 H1 0.9300
C2 C3 1.387(17)
C2 H2 0.9300
C3 C4 1.384(18)
C3 H3 0.9300
C4B C5 1.367(17)
C4B C8A 1.408(17)
C4B C4A 1.469(18)
C4 C4A 1.408(17)
C4 H4 0.9300
C4A C9A 1.390(16)
C5 C6 1.361(19)
C5 H5 0.9300
C6 C7 1.391(19)
C6 H6 0.9300
C7 C8 1.39(2)
C7 H7 0.9300
C8A C8 1.401(19)
C8A C9 1.507(18)
C8 H8 0.9300
C9A C9 1.489(17)
C9 C10 1.564(16)
C9 H9 0.9800
C10 C11 1.496(17)
C10 C16 1.514(16)
C10 C17 1.527(17)
C11 C15 1.403(17)
C11 C12 1.408(16)
C12 C13 1.430(17)
C12 H12 0.9300
C13 C14 1.401(16)
C13 H13 0.9300
C14 C15 1.413(17)
C14 H14 0.9300
C15 H15 0.9300
C16 H16A 0.9600
C16 H16B 0.9600
C16 H16C 0.9600
C17 H17A 0.9600
C17 H17B 0.9600
C17 H17C 0.9600
O21 C25 1.440(16)
O21 C22 1.461(15)
C22 C23 1.50(2)
C22 H22A 0.9700
C22 H22B 0.9700
C23 C24 1.40(2)
C23 H23A 0.9700
C23 H23B 0.9700
C24 C25 1.50(2)
C24 H24A 0.9700
C24 H24B 0.9700
C25 H25A 0.9700
C25 H25B 0.9700
C1' C2' 1.354(19)
C1' C9A' 1.446(18)
C1' H1' 0.9300
C2' C3' 1.366(18)
C2' H2' 0.9300
C3' C4' 1.39(2)
C3' H3' 0.9300
C4A' C4B' 1.391(18)
C4A' C9A' 1.407(16)
C4A' C4' 1.409(18)
C4B' C5' 1.410(18)
C4B' C8A' 1.432(16)
C4' H4' 0.9300
C5' C6' 1.354(19)
C5' H5' 0.9300
C6' C7' 1.369(19)
C6' H6' 0.9300
C7' C8' 1.37(2)
C7' H7' 0.9300
C8A' C8' 1.409(19)
C8A' C9' 1.431(17)
C8' H8' 0.9300
C9A' C9' 1.430(17)
C9' C10' 1.508(17)
C9' H9' 0.9800
C10' C11' 1.473(17)
C10' C16' 1.52(2)
C10' C17' 1.540(19)
C11' C12' 1.388(16)
C11' C15' 1.414(17)
C12' C13' 1.409(18)
C12' H12' 0.9300
C13' C14' 1.395(18)
C13' H13' 0.9300
C14' C15' 1.416(17)
C14' H14' 0.9300
C15' H15' 0.9300
C16' H16D 0.9600
C16' H16E 0.9600
C16' H16F 0.9600
C17' H17D 0.9600
C17' H17E 0.9600
C17' H17F 0.9600
